data_4339327
loop_
_publ_author_name
'Reisner, Erwin'
'Telser, Joshua'
'Lippard, Stephen J.'

_publ_section_title
;
 A planar carboxylate-rich tetraironII complex and its conversion to
 linear triironII and paddlewheel diironII complexes.
;
_journal_issue 25
_journal_name_full 'Inorganic chemistry'
_journal_page_first 10754
_journal_page_last 10770
_journal_paper_doi 10.1021/ic701663j
_journal_volume 46
_journal_year 2007
_chemical_formula_moiety 'C86 H66 Fe3 N4 O12, C H2 Cl2'
_chemical_formula_sum 'C87 H68 Cl2 Fe3 N4 O12'
_chemical_formula_weight 1599.90
_chemical_name_common '[Fe3(O2Cbiph)6(MeCN)4]CH2Cl2'
_chemical_name_systematic
;

 ?

;
_space_group_IT_number 2
_symmetry_cell_setting triclinic
_symmetry_space_group_name_Hall '-P 1'
_symmetry_space_group_name_H-M 'P -1'
_atom_sites_solution_hydrogens geom
_atom_sites_solution_primary direct
_atom_sites_solution_secondary difmap
_audit_creation_method SHELXL-97
_cell_angle_alpha 92.783(3)
_cell_angle_beta 102.073(3)
_cell_angle_gamma 117.536(3)
_cell_formula_units_Z 2
_cell_length_a 13.496(2)
_cell_length_b 13.766(3)
_cell_length_c 23.334(4)
_cell_measurement_reflns_used 3311
_cell_measurement_temperature 110(2)
_cell_measurement_theta_max 22.76
_cell_measurement_theta_min 2.17
_cell_volume 3705.9(12)
_computing_cell_refinement 'Bruker SMART'
_computing_data_collection 'Bruker SMART'
_computing_data_reduction 'Bruker SAINT'
_computing_molecular_graphics 'Bruker SHELXTL'
_computing_publication_material 'Bruker SHELXTL'
_computing_structure_refinement 'SHELXL-97 (Sheldrick, 1997)'
_computing_structure_solution 'SHELXS-97 (Sheldrick, 1990)'
_diffrn_ambient_temperature 110(2)
_diffrn_measured_fraction_theta_full 0.998
_diffrn_measured_fraction_theta_max 0.998
_diffrn_measurement_device_type 'CCD area detector'
_diffrn_measurement_method 'phi and omega scans'
_diffrn_radiation_monochromator graphite
_diffrn_radiation_source 'fine-focus sealed tube'
_diffrn_radiation_type MoK\a
_diffrn_radiation_wavelength 0.71073
_diffrn_reflns_av_R_equivalents 0.0912
_diffrn_reflns_av_sigmaI/netI 0.0885
_diffrn_reflns_limit_h_max 16
_diffrn_reflns_limit_h_min -16
_diffrn_reflns_limit_k_max 16
_diffrn_reflns_limit_k_min -16
_diffrn_reflns_limit_l_max 27
_diffrn_reflns_limit_l_min -27
_diffrn_reflns_number 51894
_diffrn_reflns_theta_full 25.03
_diffrn_reflns_theta_max 25.03
_diffrn_reflns_theta_min 2.06
_exptl_absorpt_coefficient_mu 0.720
_exptl_absorpt_correction_T_max 0.9447
_exptl_absorpt_correction_T_min 0.8935
_exptl_absorpt_correction_type empirical
_exptl_absorpt_process_details SADABS
_exptl_crystal_colour yellow
_exptl_crystal_density_diffrn 1.434
_exptl_crystal_density_method 'not measured'
_exptl_crystal_description block
_exptl_crystal_F_000 1652
_exptl_crystal_size_max 0.16
_exptl_crystal_size_mid 0.08
_exptl_crystal_size_min 0.08
_refine_diff_density_max 0.417
_refine_diff_density_min -0.678
_refine_diff_density_rms 0.083
_refine_ls_extinction_method none
_refine_ls_goodness_of_fit_ref 1.099
_refine_ls_hydrogen_treatment constr
_refine_ls_matrix_type full
_refine_ls_number_parameters 980
_refine_ls_number_reflns 13049
_refine_ls_number_restraints 947
_refine_ls_restrained_S_all 1.061
_refine_ls_R_factor_all 0.0953
_refine_ls_R_factor_gt 0.0647
_refine_ls_shift/su_max 0.001
_refine_ls_shift/su_mean 0.000
_refine_ls_structure_factor_coef Fsqd
_refine_ls_weighting_details 'calc w=1/[\s^2^(Fo^2^)+(0.0399P)^2^+2.8787P] where P=(Fo^2^+2Fc^2^)/3'
_refine_ls_weighting_scheme calc
_refine_ls_wR_factor_gt 0.1146
_refine_ls_wR_factor_ref 0.1246
_reflns_number_gt 9817
_reflns_number_total 13049
_reflns_threshold_expression >2sigma(I)
_cod_data_source_file ic701663j-file003.cif
_cod_data_source_block 6b
_cod_depositor_comments
;
The following automatic conversions were performed:

'_symmetry_cell_setting' value 'Triclinic' changed to 'triclinic'
according to
/usr/data/users/saulius/automatic-downloads/retrospective/ACS/lib/dictionaries/cif_core.dic
dictionary named 'cif_core.dic' version 2.4.2 from 2011-04-26.

Automatic conversion script
Id: cif_fix_values 2281 2013-09-26 08:29:07Z andrius 
;
_cod_original_cell_volume 3705.8(11)
_cod_original_sg_symbol_H-M P-1
_cod_database_code 4339327

loop_
_symmetry_equiv_pos_as_xyz
'x, y, z'
'-x, -y, -z'

loop_
_atom_site_label
_atom_site_type_symbol
_atom_site_fract_x
_atom_site_fract_y
_atom_site_fract_z
_atom_site_U_iso_or_equiv
_atom_site_adp_type
_atom_site_occupancy
_atom_site_symmetry_multiplicity
_atom_site_calc_flag
_atom_site_refinement_flags
Fe1 Fe 0.05105(5) 0.76342(4) -0.04579(3) 0.01129(14) Uani 1 1 d U
Fe2 Fe 0.0000 0.5000 0.0000 0.00991(18) Uani 1 2 d SU
Fe3 Fe -0.16823(5) 0.74480(5) -0.45240(3) 0.01342(14) Uani 1 1 d U
Fe4 Fe 0.0000 1.0000 -0.5000 0.01142(19) Uani 1 2 d SU
N1 N 0.0938(3) 0.9340(3) -0.02877(15) 0.0170(8) Uani 1 1 d U
N2 N 0.1019(3) 0.8060(3) -0.12887(16) 0.0198(8) Uani 1 1 d U
N3 N -0.2960(3) 0.5779(3) -0.46965(16) 0.0217(8) Uani 1 1 d U
N4 N -0.1882(3) 0.7505(3) -0.35798(17) 0.0211(8) Uani 1 1 d U
O1 O -0.0335(2) 0.5797(2) -0.07349(12) 0.0140(6) Uani 1 1 d U
O2 O -0.1196(2) 0.6754(2) -0.10601(12) 0.0149(6) Uani 1 1 d U
O3 O 0.1772(2) 0.6275(2) 0.02948(12) 0.0172(6) Uani 1 1 d U
O4 O 0.2062(2) 0.7851(2) -0.00642(12) 0.0164(6) Uani 1 1 d U
O5 O -0.0533(2) 0.5800(2) 0.05665(12) 0.0161(6) Uani 1 1 d U
O6 O -0.0220(2) 0.7408(2) 0.02517(12) 0.0144(6) Uani 1 1 d U
O7 O -0.0070(2) 0.9083(2) -0.42750(12) 0.0140(6) Uani 1 1 d U
O8 O -0.0100(2) 0.7544(2) -0.40544(12) 0.0163(6) Uani 1 1 d U
O9 O -0.0447(2) 0.8675(2) -0.56226(13) 0.0225(7) Uani 1 1 d U
O10 O -0.1437(2) 0.7028(2) -0.53458(12) 0.0182(6) Uani 1 1 d U
O11 O -0.1802(2) 0.9637(2) -0.51326(12) 0.0194(7) Uani 1 1 d U
O12 O -0.2733(2) 0.8055(2) -0.47882(12) 0.0184(6) Uani 1 1 d U
C1 C 0.1325(3) 1.0284(4) -0.02032(18) 0.0166(9) Uani 1 1 d U
C2 C 0.1845(4) 1.1488(3) -0.0106(2) 0.0210(10) Uani 1 1 d U
H2A H 0.2457 1.1799 0.0268 0.032 Uiso 1 1 calc R
H2B H 0.1252 1.1699 -0.0083 0.032 Uiso 1 1 calc R
H2C H 0.2177 1.1776 -0.0436 0.032 Uiso 1 1 calc R
C3 C 0.1209(4) 0.8448(3) -0.16992(19) 0.0189(10) Uani 1 1 d U
C4 C 0.1445(4) 0.8956(4) -0.2219(2) 0.0347(12) Uani 1 1 d U
H4A H 0.1131 0.8374 -0.2567 0.052 Uiso 1 1 calc R
H4B H 0.2283 0.9410 -0.2157 0.052 Uiso 1 1 calc R
H4C H 0.1080 0.9428 -0.2284 0.052 Uiso 1 1 calc R
C5 C -0.3654(4) 0.4881(4) -0.48684(19) 0.0198(10) Uani 1 1 d U
C6 C -0.4518(4) 0.3729(3) -0.5076(2) 0.0324(12) Uani 1 1 d U
H6A H -0.4653 0.3552 -0.5506 0.049 Uiso 1 1 calc R
H6B H -0.5242 0.3599 -0.4985 0.049 Uiso 1 1 calc R
H6C H -0.4246 0.3253 -0.4877 0.049 Uiso 1 1 calc R
C7 C -0.1911(4) 0.7373(4) -0.3104(2) 0.0217(10) Uani 1 1 d U
C8 C -0.1966(4) 0.7174(4) -0.2504(2) 0.0347(12) Uani 1 1 d U
H8A H -0.2338 0.6372 -0.2500 0.052 Uiso 1 1 calc R
H8B H -0.2416 0.7482 -0.2366 0.052 Uiso 1 1 calc R
H8C H -0.1180 0.7532 -0.2240 0.052 Uiso 1 1 calc R
C21 C -0.1185(3) 0.5848(3) -0.10625(17) 0.0123(8) Uani 1 1 d U
C22 C -0.2106(3) 0.4855(3) -0.15025(17) 0.0135(9) Uani 1 1 d U
C23 C -0.1788(4) 0.4154(3) -0.17627(18) 0.0193(9) Uani 1 1 d U
H23A H -0.1036 0.4241 -0.1611 0.023 Uiso 1 1 calc R
C24 C -0.2551(4) 0.3331(3) -0.22397(19) 0.0236(10) Uani 1 1 d U
H24A H -0.2321 0.2861 -0.2418 0.028 Uiso 1 1 calc R
C25 C -0.3651(4) 0.3190(4) -0.24585(19) 0.0243(10) Uani 1 1 d U
H25A H -0.4165 0.2646 -0.2798 0.029 Uiso 1 1 calc R
C26 C -0.4003(4) 0.3841(3) -0.21843(18) 0.0199(10) Uani 1 1 d U
H26A H -0.4766 0.3727 -0.2331 0.024 Uiso 1 1 calc R
C27 C -0.3253(3) 0.4664(3) -0.16934(18) 0.0150(9) Uani 1 1 d U
C28 C -0.3713(3) 0.5251(3) -0.13649(18) 0.0154(9) Uani 1 1 d U
C29 C -0.4356(3) 0.5721(3) -0.1663(2) 0.0232(10) Uani 1 1 d U
H29A H -0.4478 0.5700 -0.2081 0.028 Uiso 1 1 calc R
C30 C -0.4813(4) 0.6216(3) -0.1347(2) 0.0280(11) Uani 1 1 d U
H30A H -0.5234 0.6549 -0.1548 0.034 Uiso 1 1 calc R
C31 C -0.4665(4) 0.6231(4) -0.0747(2) 0.0276(11) Uani 1 1 d U
H31A H -0.4998 0.6557 -0.0536 0.033 Uiso 1 1 calc R
C32 C -0.4029(4) 0.5772(3) -0.0449(2) 0.0239(10) Uani 1 1 d U
H32A H -0.3919 0.5788 -0.0033 0.029 Uiso 1 1 calc R
C33 C -0.3557(3) 0.5293(3) -0.07564(19) 0.0183(9) Uani 1 1 d U
H33A H -0.3117 0.4984 -0.0548 0.022 Uiso 1 1 calc R
C41 C 0.2391(3) 0.7216(3) 0.01901(17) 0.0129(9) Uani 1 1 d U
C42 C 0.3691(3) 0.7703(3) 0.03949(17) 0.0113(8) Uani 1 1 d U
C43 C 0.4186(4) 0.7755(3) 0.09858(18) 0.0179(9) Uani 1 1 d U
H43A H 0.3699 0.7422 0.1239 0.021 Uiso 1 1 calc R
C44 C 0.5371(4) 0.8278(4) 0.12159(19) 0.0220(10) Uani 1 1 d U
H44A H 0.5694 0.8300 0.1622 0.026 Uiso 1 1 calc R
C45 C 0.6082(4) 0.8768(4) 0.08521(19) 0.0229(10) Uani 1 1 d U
H45A H 0.6898 0.9151 0.1010 0.027 Uiso 1 1 calc R
C46 C 0.5607(4) 0.8703(3) 0.02543(19) 0.0193(9) Uani 1 1 d U
H46A H 0.6105 0.9032 0.0005 0.023 Uiso 1 1 calc R
C47 C 0.4405(3) 0.8158(3) 0.00119(18) 0.0140(9) Uani 1 1 d U
C48 C 0.3940(3) 0.8015(3) -0.06407(17) 0.0130(9) Uani 1 1 d U
C49 C 0.4427(4) 0.8867(4) -0.09574(19) 0.0192(9) Uani 1 1 d U
H49A H 0.5027 0.9576 -0.0750 0.023 Uiso 1 1 calc R
C50 C 0.4051(4) 0.8698(4) -0.15701(19) 0.0254(10) Uani 1 1 d U
H50A H 0.4399 0.9288 -0.1780 0.030 Uiso 1 1 calc R
C51 C 0.3176(4) 0.7680(4) -0.18771(19) 0.0254(11) Uani 1 1 d U
H51A H 0.2923 0.7562 -0.2298 0.031 Uiso 1 1 calc R
C52 C 0.2668(4) 0.6829(4) -0.15664(19) 0.0222(10) Uani 1 1 d U
H52A H 0.2057 0.6127 -0.1776 0.027 Uiso 1 1 calc R
C53 C 0.3040(3) 0.6992(3) -0.09581(19) 0.0183(9) Uani 1 1 d U
H53A H 0.2680 0.6401 -0.0751 0.022 Uiso 1 1 calc R
C61 C -0.0523(3) 0.6719(3) 0.05930(17) 0.0128(9) Uani 1 1 d U
C62 C -0.0987(3) 0.7020(3) 0.10762(17) 0.0134(9) Uani 1 1 d U
C63 C -0.2085(3) 0.6250(3) 0.11165(19) 0.0173(9) Uani 1 1 d U
H63A H -0.2465 0.5525 0.0889 0.021 Uiso 1 1 calc R
C64 C -0.2627(4) 0.6531(4) 0.14834(19) 0.0229(10) Uani 1 1 d U
H64A H -0.3391 0.6014 0.1493 0.028 Uiso 1 1 calc R
C65 C -0.2057(4) 0.7563(4) 0.1835(2) 0.0247(10) Uani 1 1 d U
H65A H -0.2418 0.7752 0.2096 0.030 Uiso 1 1 calc R
C66 C -0.0953(4) 0.8326(3) 0.18085(18) 0.0191(9) Uani 1 1 d U
H66A H -0.0560 0.9029 0.2060 0.023 Uiso 1 1 calc R
C67 C -0.0410(3) 0.8086(3) 0.14212(18) 0.0148(9) Uani 1 1 d U
C68 C 0.0739(3) 0.8962(3) 0.13778(17) 0.0154(9) Uani 1 1 d U
C69 C 0.0921(4) 1.0041(3) 0.13551(17) 0.0173(9) Uani 1 1 d U
H69A H 0.0316 1.0205 0.1372 0.021 Uiso 1 1 calc R
C70 C 0.1975(4) 1.0876(3) 0.13083(18) 0.0199(10) Uani 1 1 d U
H70A H 0.2082 1.1605 0.1288 0.024 Uiso 1 1 calc R
C71 C 0.2872(4) 1.0659(3) 0.12908(18) 0.0232(10) Uani 1 1 d U
H71A H 0.3594 1.1231 0.1258 0.028 Uiso 1 1 calc R
C72 C 0.2698(4) 0.9586(4) 0.13218(19) 0.0227(10) Uani 1 1 d U
H72A H 0.3309 0.9426 0.1314 0.027 Uiso 1 1 calc R
C73 C 0.1638(4) 0.8747(3) 0.13638(18) 0.0193(10) Uani 1 1 d U
H73A H 0.1531 0.8018 0.1383 0.023 Uiso 1 1 calc R
C81 C 0.0452(3) 0.8582(3) -0.40359(17) 0.0126(8) Uani 1 1 d U
C82 C 0.1697(3) 0.9222(3) -0.36834(17) 0.0151(9) Uani 1 1 d U
C83 C 0.2073(4) 1.0261(3) -0.33661(17) 0.0177(9) Uani 1 1 d U
H83A H 0.1587 1.0592 -0.3424 0.021 Uiso 1 1 calc R
C84 C 0.3162(3) 1.0823(3) -0.29625(17) 0.0168(9) Uani 1 1 d U
H84A H 0.3423 1.1536 -0.2745 0.020 Uiso 1 1 calc R
C85 C 0.3859(3) 1.0323(3) -0.28839(18) 0.0175(9) Uani 1 1 d U
H85A H 0.4585 1.0681 -0.2595 0.021 Uiso 1 1 calc R
C86 C 0.3508(3) 0.9314(3) -0.32208(18) 0.0169(9) Uani 1 1 d U
H86A H 0.4009 0.8998 -0.3171 0.020 Uiso 1 1 calc R
C87 C 0.2426(3) 0.8749(3) -0.36349(17) 0.0147(9) Uani 1 1 d U
C88 C 0.2112(3) 0.7715(3) -0.40355(18) 0.0159(9) Uani 1 1 d U
C89 C 0.2228(4) 0.6838(3) -0.3824(2) 0.0206(10) Uani 1 1 d U
H89A H 0.2516 0.6888 -0.3410 0.025 Uiso 1 1 calc R
C90 C 0.1926(4) 0.5887(4) -0.4211(2) 0.0243(10) Uani 1 1 d U
H90A H 0.2013 0.5293 -0.4062 0.029 Uiso 1 1 calc R
C91 C 0.1500(4) 0.5808(4) -0.4813(2) 0.0238(10) Uani 1 1 d U
H91A H 0.1283 0.5154 -0.5077 0.029 Uiso 1 1 calc R
C92 C 0.1388(4) 0.6680(3) -0.5033(2) 0.0220(10) Uani 1 1 d U
H92A H 0.1108 0.6629 -0.5448 0.026 Uiso 1 1 calc R
C93 C 0.1687(3) 0.7628(3) -0.46445(19) 0.0177(9) Uani 1 1 d U
H93A H 0.1601 0.8221 -0.4795 0.021 Uiso 1 1 calc R
C101 C -0.0974(3) 0.7630(3) -0.56981(18) 0.0137(9) Uani 1 1 d U
C102 C -0.0997(3) 0.7076(3) -0.62804(18) 0.0145(9) Uani 1 1 d U
C103 C 0.0056(4) 0.7422(3) -0.64162(19) 0.0206(10) Uani 1 1 d U
H10A H 0.0739 0.8006 -0.6154 0.025 Uiso 1 1 calc R
C104 C 0.0132(4) 0.6931(3) -0.6929(2) 0.0225(10) Uani 1 1 d U
H10B H 0.0860 0.7172 -0.7014 0.027 Uiso 1 1 calc R
C105 C -0.0867(4) 0.6087(4) -0.7313(2) 0.0266(11) Uani 1 1 d U
H10C H -0.0828 0.5749 -0.7666 0.032 Uiso 1 1 calc R
C106 C -0.1916(4) 0.5738(3) -0.71832(18) 0.0202(10) Uani 1 1 d U
H10D H -0.2593 0.5153 -0.7449 0.024 Uiso 1 1 calc R
C107 C -0.2013(4) 0.6217(3) -0.66733(18) 0.0170(9) Uani 1 1 d U
C108 C -0.3184(3) 0.5846(3) -0.65733(18) 0.0167(9) Uani 1 1 d U
C109 C -0.3513(4) 0.6601(3) -0.63927(18) 0.0185(9) Uani 1 1 d U
H10E H -0.2979 0.7374 -0.6319 0.022 Uiso 1 1 calc R
C110 C -0.4617(4) 0.6236(4) -0.63182(19) 0.0220(10) Uani 1 1 d U
H11A H -0.4832 0.6764 -0.6197 0.026 Uiso 1 1 calc R
C111 C -0.5410(4) 0.5111(4) -0.64177(19) 0.0235(10) Uani 1 1 d U
H11B H -0.6162 0.4865 -0.6363 0.028 Uiso 1 1 calc R
C112 C -0.5083(4) 0.4357(4) -0.65976(19) 0.0232(10) Uani 1 1 d U
H11C H -0.5617 0.3584 -0.6668 0.028 Uiso 1 1 calc R
C113 C -0.3984(4) 0.4714(3) -0.66758(19) 0.0218(10) Uani 1 1 d U
H11D H -0.3773 0.4185 -0.6800 0.026 Uiso 1 1 calc R
C121 C -0.2663(3) 0.8902(3) -0.50066(17) 0.0143(9) Uani 1 1 d U
C122 C -0.3778(3) 0.8951(3) -0.51373(18) 0.0130(9) Uani 1 1 d U
C123 C -0.4292(3) 0.8901(3) -0.57271(18) 0.0157(9) Uani 1 1 d U
H12A H -0.3863 0.8993 -0.6014 0.019 Uiso 1 1 calc R
C124 C -0.5416(4) 0.8717(3) -0.59038(18) 0.0181(9) Uani 1 1 d U
H12B H -0.5763 0.8671 -0.6310 0.022 Uiso 1 1 calc R
C125 C -0.6029(3) 0.8602(3) -0.54831(18) 0.0168(9) Uani 1 1 d U
H12C H -0.6813 0.8444 -0.5602 0.020 Uiso 1 1 calc R
C126 C -0.5504(3) 0.8717(3) -0.48894(18) 0.0152(9) Uani 1 1 d U
H12D H -0.5922 0.8676 -0.4602 0.018 Uiso 1 1 calc R
C127 C -0.4376(3) 0.8891(3) -0.47022(18) 0.0137(9) Uani 1 1 d U
C128 C -0.3833(3) 0.9046(3) -0.40587(18) 0.0147(9) Uani 1 1 d U
C129 C -0.4486(4) 0.8485(3) -0.36741(18) 0.0180(9) Uani 1 1 d U
H12E H -0.5283 0.7963 -0.3829 0.022 Uiso 1 1 calc R
C130 C -0.3986(4) 0.8680(4) -0.30695(19) 0.0230(10) Uani 1 1 d U
H13A H -0.4442 0.8293 -0.2813 0.028 Uiso 1 1 calc R
C131 C -0.2824(4) 0.9438(4) -0.2838(2) 0.0262(11) Uani 1 1 d U
H13B H -0.2483 0.9578 -0.2422 0.031 Uiso 1 1 calc R
C132 C -0.2168(4) 0.9984(3) -0.32106(19) 0.0226(10) Uani 1 1 d U
H13C H -0.1368 1.0495 -0.3052 0.027 Uiso 1 1 calc R
C133 C -0.2660(3) 0.9798(3) -0.38169(18) 0.0182(9) Uani 1 1 d U
H13D H -0.2196 1.0186 -0.4070 0.022 Uiso 1 1 calc R
C1S C 0.0574(4) 1.4651(4) 0.3501(2) 0.0359(12) Uani 1 1 d U
H1SA H 0.0101 1.4985 0.3592 0.043 Uiso 1 1 calc R
H1SB H 0.0522 1.4099 0.3766 0.043 Uiso 1 1 calc R
Cl1 Cl 0.20257(11) 1.56956(12) 0.36346(6) 0.0430(3) Uani 1 1 d U
Cl2 Cl 0.00198(14) 1.39782(12) 0.27488(6) 0.0544(4) Uani 1 1 d U

loop_
_atom_site_aniso_label
_atom_site_aniso_U_11
_atom_site_aniso_U_22
_atom_site_aniso_U_33
_atom_site_aniso_U_23
_atom_site_aniso_U_13
_atom_site_aniso_U_12
Fe1 0.0082(3) 0.0120(3) 0.0128(3) 0.0040(2) 0.0027(2) 0.0040(2)
Fe2 0.0073(4) 0.0097(4) 0.0116(4) 0.0019(3) 0.0026(3) 0.0032(3)
Fe3 0.0084(3) 0.0138(3) 0.0155(3) 0.0047(3) 0.0031(3) 0.0031(2)
Fe4 0.0085(4) 0.0101(4) 0.0126(4) 0.0025(3) 0.0032(4) 0.0018(3)
N1 0.0155(19) 0.0154(18) 0.020(2) 0.0060(15) 0.0045(16) 0.0070(16)
N2 0.016(2) 0.022(2) 0.021(2) 0.0062(17) 0.0067(16) 0.0077(16)
N3 0.017(2) 0.0158(18) 0.025(2) 0.0043(16) 0.0087(17) 0.0007(16)
N4 0.017(2) 0.020(2) 0.024(2) 0.0037(17) 0.0069(17) 0.0063(16)
O1 0.0101(14) 0.0163(14) 0.0162(15) 0.0056(12) 0.0029(12) 0.0070(12)
O2 0.0127(15) 0.0125(14) 0.0180(16) 0.0045(12) 0.0033(12) 0.0048(12)
O3 0.0101(15) 0.0163(15) 0.0183(16) 0.0079(13) 0.0022(12) 0.0010(12)
O4 0.0111(15) 0.0160(15) 0.0198(16) 0.0042(13) 0.0013(12) 0.0055(12)
O5 0.0183(16) 0.0175(15) 0.0184(16) 0.0037(13) 0.0088(13) 0.0116(13)
O6 0.0156(15) 0.0168(14) 0.0135(15) 0.0053(12) 0.0074(12) 0.0084(13)
O7 0.0115(14) 0.0136(14) 0.0167(15) 0.0048(12) 0.0048(12) 0.0053(12)
O8 0.0128(15) 0.0127(14) 0.0210(16) 0.0059(12) 0.0023(13) 0.0048(12)
O9 0.0281(18) 0.0145(15) 0.0209(17) 0.0010(13) 0.0102(14) 0.0058(14)
O10 0.0193(16) 0.0154(15) 0.0169(16) 0.0051(13) 0.0071(13) 0.0048(13)
O11 0.0065(14) 0.0240(16) 0.0244(17) 0.0126(14) 0.0079(13) 0.0023(13)
O12 0.0126(15) 0.0167(15) 0.0252(17) 0.0069(13) 0.0042(13) 0.0066(13)
C1 0.013(2) 0.024(2) 0.016(2) 0.0092(19) 0.0049(19) 0.0100(19)
C2 0.018(2) 0.016(2) 0.030(3) 0.010(2) 0.008(2) 0.0087(19)
C3 0.017(2) 0.020(2) 0.021(2) 0.004(2) 0.007(2) 0.0090(19)
C4 0.040(3) 0.043(3) 0.033(3) 0.020(2) 0.025(3) 0.022(3)
C5 0.016(2) 0.021(2) 0.024(3) 0.010(2) 0.011(2) 0.0071(19)
C6 0.028(3) 0.019(2) 0.034(3) 0.003(2) 0.005(2) 0.000(2)
C7 0.014(2) 0.027(2) 0.023(3) 0.006(2) 0.006(2) 0.009(2)
C8 0.028(3) 0.052(3) 0.020(3) 0.009(2) 0.008(2) 0.016(3)
C21 0.012(2) 0.021(2) 0.006(2) 0.0064(17) 0.0067(16) 0.0071(17)
C22 0.017(2) 0.013(2) 0.007(2) 0.0052(16) 0.0054(17) 0.0027(17)
C23 0.017(2) 0.024(2) 0.014(2) 0.0046(18) 0.0056(18) 0.0061(19)
C24 0.031(3) 0.021(2) 0.018(2) 0.0004(19) 0.013(2) 0.010(2)
C25 0.026(3) 0.020(2) 0.011(2) -0.0030(19) 0.003(2) 0.000(2)
C26 0.014(2) 0.023(2) 0.014(2) 0.0068(18) 0.0010(18) 0.0023(19)
C27 0.016(2) 0.012(2) 0.014(2) 0.0083(17) 0.0053(18) 0.0026(17)
C28 0.005(2) 0.015(2) 0.019(2) 0.0019(18) 0.0014(18) -0.0013(17)
C29 0.011(2) 0.020(2) 0.029(3) 0.009(2) -0.001(2) 0.0014(19)
C30 0.010(2) 0.018(2) 0.052(3) 0.012(2) 0.005(2) 0.0046(19)
C31 0.011(2) 0.023(2) 0.046(3) -0.005(2) 0.010(2) 0.006(2)
C32 0.014(2) 0.024(2) 0.025(3) -0.003(2) 0.004(2) 0.003(2)
C33 0.014(2) 0.017(2) 0.020(2) 0.0002(19) 0.0008(19) 0.0060(18)
C41 0.012(2) 0.015(2) 0.010(2) -0.0019(17) 0.0054(17) 0.0050(17)
C42 0.010(2) 0.0091(19) 0.013(2) -0.0001(17) 0.0028(17) 0.0033(16)
C43 0.019(2) 0.018(2) 0.016(2) 0.0051(19) 0.0071(19) 0.0068(19)
C44 0.017(2) 0.029(3) 0.014(2) -0.003(2) -0.0034(19) 0.010(2)
C45 0.012(2) 0.033(3) 0.020(2) 0.000(2) -0.0006(19) 0.010(2)
C46 0.014(2) 0.024(2) 0.018(2) 0.0015(19) 0.0065(18) 0.0073(19)
C47 0.012(2) 0.015(2) 0.016(2) 0.0008(17) 0.0046(17) 0.0065(18)
C48 0.011(2) 0.021(2) 0.012(2) 0.0012(17) 0.0056(17) 0.0113(18)
C49 0.012(2) 0.024(2) 0.021(2) 0.0050(19) 0.0081(19) 0.0079(19)
C50 0.020(2) 0.044(3) 0.019(2) 0.012(2) 0.008(2) 0.018(2)
C51 0.029(3) 0.045(3) 0.007(2) 0.001(2) 0.002(2) 0.024(2)
C52 0.018(2) 0.024(2) 0.021(2) -0.007(2) -0.004(2) 0.012(2)
C53 0.015(2) 0.021(2) 0.020(2) 0.0010(19) 0.0051(19) 0.0106(19)
C61 0.009(2) 0.014(2) 0.013(2) 0.0016(17) 0.0025(17) 0.0040(17)
C62 0.014(2) 0.020(2) 0.012(2) 0.0064(17) 0.0061(18) 0.0111(18)
C63 0.016(2) 0.013(2) 0.022(2) 0.0032(18) 0.0056(19) 0.0063(18)
C64 0.016(2) 0.029(2) 0.029(3) 0.013(2) 0.015(2) 0.011(2)
C65 0.027(3) 0.030(3) 0.024(3) 0.003(2) 0.016(2) 0.016(2)
C66 0.022(2) 0.022(2) 0.016(2) 0.0021(19) 0.0077(19) 0.0118(19)
C67 0.018(2) 0.013(2) 0.016(2) 0.0033(17) 0.0053(18) 0.0103(18)
C68 0.016(2) 0.019(2) 0.007(2) 0.0011(18) 0.0002(18) 0.0063(18)
C69 0.022(2) 0.019(2) 0.012(2) 0.0003(18) 0.0054(19) 0.0108(19)
C70 0.023(2) 0.016(2) 0.014(2) 0.0038(18) 0.003(2) 0.0053(19)
C71 0.021(2) 0.019(2) 0.018(2) 0.000(2) 0.006(2) 0.000(2)
C72 0.018(2) 0.032(3) 0.020(3) 0.002(2) 0.006(2) 0.013(2)
C73 0.021(2) 0.020(2) 0.018(2) 0.0035(19) 0.003(2) 0.0118(19)
C81 0.012(2) 0.016(2) 0.010(2) 0.0029(17) 0.0037(17) 0.0067(17)
C82 0.014(2) 0.020(2) 0.009(2) 0.0078(17) 0.0051(17) 0.0052(17)
C83 0.018(2) 0.023(2) 0.011(2) 0.0062(18) 0.0069(18) 0.0083(19)
C84 0.018(2) 0.015(2) 0.010(2) 0.0019(17) 0.0041(18) 0.0007(18)
C85 0.011(2) 0.027(2) 0.010(2) 0.0056(18) 0.0023(18) 0.0052(19)
C86 0.016(2) 0.025(2) 0.016(2) 0.0092(18) 0.0061(18) 0.0127(19)
C87 0.011(2) 0.021(2) 0.012(2) 0.0088(17) 0.0070(17) 0.0059(18)
C88 0.006(2) 0.019(2) 0.021(2) 0.0039(18) 0.0070(18) 0.0026(17)
C89 0.017(2) 0.025(2) 0.020(2) 0.0090(19) 0.0038(19) 0.010(2)
C90 0.018(2) 0.022(2) 0.033(3) 0.009(2) 0.008(2) 0.008(2)
C91 0.020(2) 0.020(2) 0.030(3) 0.001(2) 0.008(2) 0.008(2)
C92 0.018(2) 0.027(2) 0.019(2) 0.0018(19) 0.005(2) 0.009(2)
C93 0.013(2) 0.020(2) 0.022(2) 0.0102(19) 0.0085(19) 0.0070(19)
C101 0.008(2) 0.014(2) 0.016(2) -0.0008(17) -0.0003(17) 0.0043(17)
C102 0.018(2) 0.011(2) 0.015(2) 0.0042(17) 0.0055(18) 0.0074(17)
C103 0.015(2) 0.016(2) 0.024(2) 0.0023(19) 0.0042(19) 0.0027(19)
C104 0.021(2) 0.021(2) 0.027(3) 0.007(2) 0.013(2) 0.0085(19)
C105 0.041(3) 0.025(2) 0.018(2) 0.003(2) 0.010(2) 0.019(2)
C106 0.024(2) 0.018(2) 0.011(2) -0.0020(18) 0.0003(19) 0.007(2)
C107 0.019(2) 0.016(2) 0.014(2) 0.0036(18) 0.0019(18) 0.0082(18)
C108 0.017(2) 0.018(2) 0.009(2) 0.0016(18) -0.0006(18) 0.0049(18)
C109 0.016(2) 0.017(2) 0.016(2) 0.0021(18) -0.0016(19) 0.0052(18)
C110 0.025(3) 0.025(2) 0.018(2) 0.002(2) 0.002(2) 0.015(2)
C111 0.014(2) 0.029(2) 0.022(3) 0.008(2) 0.003(2) 0.006(2)
C112 0.021(2) 0.018(2) 0.024(3) 0.006(2) 0.002(2) 0.006(2)
C113 0.020(2) 0.018(2) 0.021(3) -0.0001(19) -0.001(2) 0.0081(19)
C121 0.015(2) 0.019(2) 0.007(2) -0.0004(17) 0.0002(17) 0.0076(18)
C122 0.010(2) 0.0098(19) 0.015(2) 0.0035(17) 0.0049(17) 0.0011(17)
C123 0.018(2) 0.018(2) 0.015(2) 0.0062(18) 0.0101(18) 0.0094(19)
C124 0.019(2) 0.021(2) 0.012(2) 0.0007(19) -0.0027(18) 0.0101(19)
C125 0.007(2) 0.016(2) 0.023(2) 0.0027(19) 0.0011(18) 0.0028(18)
C126 0.014(2) 0.013(2) 0.019(2) 0.0044(18) 0.0092(18) 0.0049(18)
C127 0.011(2) 0.0095(19) 0.016(2) 0.0031(17) 0.0044(17) 0.0015(17)
C128 0.016(2) 0.016(2) 0.013(2) 0.0002(17) 0.0019(17) 0.0093(18)
C129 0.016(2) 0.020(2) 0.018(2) 0.0036(19) 0.0067(19) 0.0083(19)
C130 0.026(3) 0.027(2) 0.020(2) 0.009(2) 0.011(2) 0.014(2)
C131 0.032(3) 0.030(3) 0.014(2) 0.004(2) 0.001(2) 0.015(2)
C132 0.016(2) 0.020(2) 0.019(2) -0.0026(19) -0.0056(19) 0.0035(19)
C133 0.016(2) 0.018(2) 0.017(2) 0.0002(18) 0.0027(18) 0.0059(18)
C1S 0.039(3) 0.024(3) 0.043(3) 0.009(2) 0.011(3) 0.014(2)
Cl1 0.0347(8) 0.0546(9) 0.0400(8) 0.0161(7) 0.0097(6) 0.0211(7)
Cl2 0.0699(11) 0.0452(8) 0.0407(9) -0.0019(7) -0.0050(8) 0.0307(8)

loop_
_atom_type_symbol
_atom_type_description
_atom_type_scat_dispersion_real
_atom_type_scat_dispersion_imag
_atom_type_scat_source
C C 0.0033 0.0016 'International Tables Vol C Tables 4.2.6.8 and 6.1.1.4'
H H 0.0000 0.0000 'International Tables Vol C Tables 4.2.6.8 and 6.1.1.4'
N N 0.0061 0.0033 'International Tables Vol C Tables 4.2.6.8 and 6.1.1.4'
O O 0.0106 0.0060 'International Tables Vol C Tables 4.2.6.8 and 6.1.1.4'
Cl Cl 0.1484 0.1585 'International Tables Vol C Tables 4.2.6.8 and 6.1.1.4'
Fe Fe 0.3463 0.8444 'International Tables Vol C Tables 4.2.6.8 and 6.1.1.4'

loop_
_geom_angle_atom_site_label_1
_geom_angle_atom_site_label_2
_geom_angle_atom_site_label_3
_geom_angle
_geom_angle_site_symmetry_1
_geom_angle_site_symmetry_3
O4 Fe1 O6 100.51(11) . .
O4 Fe1 N1 96.44(12) . .
O6 Fe1 N1 87.27(11) . .
O4 Fe1 O2 154.69(11) . .
O6 Fe1 O2 89.72(10) . .
N1 Fe1 O2 107.21(11) . .
O4 Fe1 N2 91.48(12) . .
O6 Fe1 N2 165.93(12) . .
N1 Fe1 N2 84.06(13) . .
O2 Fe1 N2 82.32(11) . .
O4 Fe1 O1 96.61(10) . .
O6 Fe1 O1 90.24(10) . .
N1 Fe1 O1 166.94(11) . .
O2 Fe1 O1 59.94(10) . .
N2 Fe1 O1 95.72(11) . .
O5 Fe2 O5 180.00(11) . 2_565
O5 Fe2 O3 87.22(10) . 2_565
O5 Fe2 O3 92.78(10) 2_565 2_565
O5 Fe2 O3 92.78(10) . .
O5 Fe2 O3 87.22(10) 2_565 .
O3 Fe2 O3 180.0 2_565 .
O5 Fe2 O1 93.15(10) . .
O5 Fe2 O1 86.85(10) 2_565 .
O3 Fe2 O1 88.17(10) 2_565 .
O3 Fe2 O1 91.83(10) . .
O5 Fe2 O1 86.85(10) . 2_565
O5 Fe2 O1 93.15(10) 2_565 2_565
O3 Fe2 O1 91.83(10) 2_565 2_565
O3 Fe2 O1 88.17(10) . 2_565
O1 Fe2 O1 180.00(13) . 2_565
O12 Fe3 N3 96.40(13) . .
O12 Fe3 O10 100.31(11) . .
N3 Fe3 O10 83.10(12) . .
O12 Fe3 O8 154.35(11) . .
N3 Fe3 O8 107.75(12) . .
O10 Fe3 O8 91.22(11) . .
O12 Fe3 O7 95.65(11) . .
N3 Fe3 O7 167.95(12) . .
O10 Fe3 O7 94.88(10) . .
O8 Fe3 O7 60.33(10) . .
O12 Fe3 N4 92.87(12) . .
N3 Fe3 N4 87.67(13) . .
O10 Fe3 N4 164.65(12) . .
O8 Fe3 N4 79.92(12) . .
O7 Fe3 N4 91.60(11) . .
O9 Fe4 O9 180.00(19) 2_574 .
O9 Fe4 O7 86.28(10) 2_574 .
O9 Fe4 O7 93.72(11) . .
O9 Fe4 O7 93.72(11) 2_574 2_574
O9 Fe4 O7 86.28(11) . 2_574
O7 Fe4 O7 180.000(1) . 2_574
O9 Fe4 O11 87.41(11) 2_574 .
O9 Fe4 O11 92.59(11) . .
O7 Fe4 O11 92.76(10) . .
O7 Fe4 O11 87.24(10) 2_574 .
O9 Fe4 O11 92.59(11) 2_574 2_574
O9 Fe4 O11 87.41(11) . 2_574
O7 Fe4 O11 87.24(10) . 2_574
O7 Fe4 O11 92.76(10) 2_574 2_574
O11 Fe4 O11 180.000(1) . 2_574
C1 N1 Fe1 169.9(3) . .
C3 N2 Fe1 165.1(3) . .
C5 N3 Fe3 170.7(3) . .
C7 N4 Fe3 166.0(4) . .
C21 O1 Fe2 138.7(2) . .
C21 O1 Fe1 87.8(2) . .
Fe2 O1 Fe1 111.25(11) . .
C21 O2 Fe1 91.7(2) . .
C41 O3 Fe2 137.7(3) . .
C41 O4 Fe1 132.1(3) . .
C61 O5 Fe2 132.6(2) . .
C61 O6 Fe1 138.3(3) . .
C81 O7 Fe4 136.6(2) . .
C81 O7 Fe3 87.7(2) . .
Fe4 O7 Fe3 109.57(11) . .
C81 O8 Fe3 92.3(2) . .
C101 O9 Fe4 139.6(3) . .
C101 O10 Fe3 130.4(3) . .
C121 O11 Fe4 134.2(3) . .
C121 O12 Fe3 136.2(3) . .
N1 C1 C2 178.2(5) . .
C1 C2 H2A 109.5 . .
C1 C2 H2B 109.5 . .
H2A C2 H2B 109.5 . .
C1 C2 H2C 109.5 . .
H2A C2 H2C 109.5 . .
H2B C2 H2C 109.5 . .
N2 C3 C4 179.0(5) . .
C3 C4 H4A 109.5 . .
C3 C4 H4B 109.5 . .
H4A C4 H4B 109.5 . .
C3 C4 H4C 109.5 . .
H4A C4 H4C 109.5 . .
H4B C4 H4C 109.5 . .
N3 C5 C6 178.5(5) . .
C5 C6 H6A 109.5 . .
C5 C6 H6B 109.5 . .
H6A C6 H6B 109.5 . .
C5 C6 H6C 109.5 . .
H6A C6 H6C 109.5 . .
H6B C6 H6C 109.5 . .
N4 C7 C8 178.5(5) . .
C7 C8 H8A 109.5 . .
C7 C8 H8B 109.5 . .
H8A C8 H8B 109.5 . .
C7 C8 H8C 109.5 . .
H8A C8 H8C 109.5 . .
H8B C8 H8C 109.5 . .
O2 C21 O1 120.4(4) . .
O2 C21 C22 119.7(3) . .
O1 C21 C22 119.6(3) . .
C23 C22 C27 119.5(4) . .
C23 C22 C21 118.1(4) . .
C27 C22 C21 122.2(4) . .
C24 C23 C22 120.7(4) . .
C24 C23 H23A 119.7 . .
C22 C23 H23A 119.7 . .
C23 C24 C25 120.0(4) . .
C23 C24 H24A 120.0 . .
C25 C24 H24A 120.0 . .
C26 C25 C24 120.0(4) . .
C26 C25 H25A 120.0 . .
C24 C25 H25A 120.0 . .
C25 C26 C27 121.0(4) . .
C25 C26 H26A 119.5 . .
C27 C26 H26A 119.5 . .
C26 C27 C22 118.4(4) . .
C26 C27 C28 119.0(4) . .
C22 C27 C28 122.4(4) . .
C33 C28 C29 118.5(4) . .
C33 C28 C27 120.0(4) . .
C29 C28 C27 121.4(4) . .
C30 C29 C28 119.8(4) . .
C30 C29 H29A 120.1 . .
C28 C29 H29A 120.1 . .
C31 C30 C29 120.7(4) . .
C31 C30 H30A 119.7 . .
C29 C30 H30A 119.7 . .
C30 C31 C32 119.9(4) . .
C30 C31 H31A 120.0 . .
C32 C31 H31A 120.0 . .
C33 C32 C31 120.0(4) . .
C33 C32 H32A 120.0 . .
C31 C32 H32A 120.0 . .
C32 C33 C28 121.1(4) . .
C32 C33 H33A 119.4 . .
C28 C33 H33A 119.4 . .
O3 C41 O4 127.6(4) . .
O3 C41 C42 118.2(3) . .
O4 C41 C42 114.2(3) . .
C43 C42 C47 119.5(4) . .
C43 C42 C41 118.4(3) . .
C47 C42 C41 121.9(3) . .
C44 C43 C42 121.6(4) . .
C44 C43 H43A 119.2 . .
C42 C43 H43A 119.2 . .
C45 C44 C43 119.5(4) . .
C45 C44 H44A 120.3 . .
C43 C44 H44A 120.3 . .
C44 C45 C46 120.1(4) . .
C44 C45 H45A 120.0 . .
C46 C45 H45A 120.0 . .
C45 C46 C47 121.1(4) . .
C45 C46 H46A 119.5 . .
C47 C46 H46A 119.5 . .
C46 C47 C42 118.1(4) . .
C46 C47 C48 119.0(3) . .
C42 C47 C48 122.7(4) . .
C49 C48 C53 118.0(4) . .
C49 C48 C47 121.4(4) . .
C53 C48 C47 120.5(4) . .
C50 C49 C48 121.0(4) . .
C50 C49 H49A 119.5 . .
C48 C49 H49A 119.5 . .
C51 C50 C49 120.3(4) . .
C51 C50 H50A 119.8 . .
C49 C50 H50A 119.8 . .
C50 C51 C52 119.4(4) . .
C50 C51 H51A 120.3 . .
C52 C51 H51A 120.3 . .
C53 C52 C51 120.6(4) . .
C53 C52 H52A 119.7 . .
C51 C52 H52A 119.7 . .
C52 C53 C48 120.7(4) . .
C52 C53 H53A 119.6 . .
C48 C53 H53A 119.6 . .
O6 C61 O5 127.5(4) . .
O6 C61 C62 115.0(3) . .
O5 C61 C62 117.4(3) . .
C63 C62 C67 119.9(4) . .
C63 C62 C61 117.8(4) . .
C67 C62 C61 121.8(3) . .
C64 C63 C62 120.7(4) . .
C64 C63 H63A 119.6 . .
C62 C63 H63A 119.6 . .
C65 C64 C63 119.8(4) . .
C65 C64 H64A 120.1 . .
C63 C64 H64A 120.1 . .
C64 C65 C66 120.0(4) . .
C64 C65 H65A 120.0 . .
C66 C65 H65A 120.0 . .
C65 C66 C67 121.5(4) . .
C65 C66 H66A 119.3 . .
C67 C66 H66A 119.3 . .
C66 C67 C62 118.1(4) . .
C66 C67 C68 119.4(4) . .
C62 C67 C68 122.5(4) . .
C73 C68 C69 118.6(4) . .
C73 C68 C67 122.3(4) . .
C69 C68 C67 119.1(4) . .
C70 C69 C68 120.7(4) . .
C70 C69 H69A 119.6 . .
C68 C69 H69A 119.6 . .
C71 C70 C69 120.6(4) . .
C71 C70 H70A 119.7 . .
C69 C70 H70A 119.7 . .
C70 C71 C72 118.8(4) . .
C70 C71 H71A 120.6 . .
C72 C71 H71A 120.6 . .
C73 C72 C71 120.6(4) . .
C73 C72 H72A 119.7 . .
C71 C72 H72A 119.7 . .
C68 C73 C72 120.7(4) . .
C68 C73 H73A 119.7 . .
C72 C73 H73A 119.7 . .
O8 C81 O7 119.8(4) . .
O8 C81 C82 119.4(3) . .
O7 C81 C82 120.7(3) . .
C83 C82 C87 120.9(4) . .
C83 C82 C81 117.7(4) . .
C87 C82 C81 121.2(4) . .
C82 C83 C84 120.3(4) . .
C82 C83 H83A 119.8 . .
C84 C83 H83A 119.8 . .
C85 C84 C83 118.9(4) . .
C85 C84 H84A 120.5 . .
C83 C84 H84A 120.5 . .
C86 C85 C84 120.7(4) . .
C86 C85 H85A 119.6 . .
C84 C85 H85A 119.6 . .
C85 C86 C87 120.9(4) . .
C85 C86 H86A 119.5 . .
C87 C86 H86A 119.5 . .
C82 C87 C86 118.0(4) . .
C82 C87 C88 121.9(4) . .
C86 C87 C88 119.9(4) . .
C89 C88 C93 118.8(4) . .
C89 C88 C87 122.5(4) . .
C93 C88 C87 118.7(4) . .
C88 C89 C90 120.8(4) . .
C88 C89 H89A 119.6 . .
C90 C89 H89A 119.6 . .
C91 C90 C89 119.8(4) . .
C91 C90 H90A 120.1 . .
C89 C90 H90A 120.1 . .
C90 C91 C92 120.2(4) . .
C90 C91 H91A 119.9 . .
C92 C91 H91A 119.9 . .
C91 C92 C93 119.8(4) . .
C91 C92 H92A 120.1 . .
C93 C92 H92A 120.1 . .
C92 C93 C88 120.5(4) . .
C92 C93 H93A 119.8 . .
C88 C93 H93A 119.8 . .
O10 C101 O9 127.4(4) . .
O10 C101 C102 118.3(3) . .
O9 C101 C102 114.2(3) . .
C103 C102 C107 119.3(4) . .
C103 C102 C101 117.0(4) . .
C107 C102 C101 123.6(4) . .
C102 C103 C104 121.4(4) . .
C102 C103 H10A 119.3 . .
C104 C103 H10A 119.3 . .
C105 C104 C103 119.1(4) . .
C105 C104 H10B 120.4 . .
C103 C104 H10B 120.4 . .
C106 C105 C104 120.0(4) . .
C106 C105 H10C 120.0 . .
C104 C105 H10C 120.0 . .
C105 C106 C107 121.8(4) . .
C105 C106 H10D 119.1 . .
C107 C106 H10D 119.1 . .
C106 C107 C102 118.3(4) . .
C106 C107 C108 119.4(4) . .
C102 C107 C108 122.3(4) . .
C109 C108 C113 118.6(4) . .
C109 C108 C107 121.5(4) . .
C113 C108 C107 119.8(4) . .
C108 C109 C110 120.4(4) . .
C108 C109 H10E 119.8 . .
C110 C109 H10E 119.8 . .
C111 C110 C109 121.0(4) . .
C111 C110 H11A 119.5 . .
C109 C110 H11A 119.5 . .
C112 C111 C110 118.7(4) . .
C112 C111 H11B 120.7 . .
C110 C111 H11B 120.7 . .
C111 C112 C113 120.7(4) . .
C111 C112 H11C 119.6 . .
C113 C112 H11C 119.6 . .
C112 C113 C108 120.6(4) . .
C112 C113 H11D 119.7 . .
C108 C113 H11D 119.7 . .
O11 C121 O12 126.7(4) . .
O11 C121 C122 119.6(3) . .
O12 C121 C122 113.7(3) . .
C123 C122 C127 119.8(4) . .
C123 C122 C121 117.3(3) . .
C127 C122 C121 122.3(4) . .
C124 C123 C122 121.2(4) . .
C124 C123 H12A 119.4 . .
C122 C123 H12A 119.4 . .
C125 C124 C123 119.2(4) . .
C125 C124 H12B 120.4 . .
C123 C124 H12B 120.4 . .
C124 C125 C126 120.1(4) . .
C124 C125 H12C 120.0 . .
C126 C125 H12C 120.0 . .
C125 C126 C127 121.6(4) . .
C125 C126 H12D 119.2 . .
C127 C126 H12D 119.2 . .
C126 C127 C122 117.9(4) . .
C126 C127 C128 119.7(4) . .
C122 C127 C128 122.3(4) . .
C129 C128 C133 118.1(4) . .
C129 C128 C127 121.2(4) . .
C133 C128 C127 120.7(4) . .
C130 C129 C128 120.8(4) . .
C130 C129 H12E 119.6 . .
C128 C129 H12E 119.6 . .
C129 C130 C131 120.1(4) . .
C129 C130 H13A 119.9 . .
C131 C130 H13A 119.9 . .
C132 C131 C130 119.7(4) . .
C132 C131 H13B 120.1 . .
C130 C131 H13B 120.1 . .
C131 C132 C133 120.6(4) . .
C131 C132 H13C 119.7 . .
C133 C132 H13C 119.7 . .
C132 C133 C128 120.6(4) . .
C132 C133 H13D 119.7 . .
C128 C133 H13D 119.7 . .
Cl1 C1S Cl2 110.6(3) . .
Cl1 C1S H1SA 109.5 . .
Cl2 C1S H1SA 109.5 . .
Cl1 C1S H1SB 109.5 . .
Cl2 C1S H1SB 109.5 . .
H1SA C1S H1SB 108.1 . .

loop_
_geom_bond_atom_site_label_1
_geom_bond_atom_site_label_2
_geom_bond_distance
_geom_bond_site_symmetry_2
Fe1 O4 1.977(3) .
Fe1 O6 2.064(3) .
Fe1 N1 2.137(3) .
Fe1 O2 2.156(3) .
Fe1 N2 2.206(4) .
Fe1 O1 2.231(3) .
Fe2 O5 2.113(3) .
Fe2 O5 2.113(3) 2_565
Fe2 O3 2.142(3) 2_565
Fe2 O3 2.142(3) .
Fe2 O1 2.160(3) .
Fe2 O1 2.160(3) 2_565
Fe3 O12 1.966(3) .
Fe3 N3 2.090(3) .
Fe3 O10 2.111(3) .
Fe3 O8 2.127(3) .
Fe3 O7 2.226(3) .
Fe3 N4 2.277(4) .
Fe4 O9 2.040(3) 2_574
Fe4 O9 2.040(3) .
Fe4 O7 2.151(3) .
Fe4 O7 2.151(3) 2_574
Fe4 O11 2.192(3) .
Fe4 O11 2.192(3) 2_574
N1 C1 1.142(5) .
N2 C3 1.138(5) .
N3 C5 1.136(5) .
N4 C7 1.139(5) .
O1 C21 1.273(4) .
O2 C21 1.253(4) .
O3 C41 1.245(4) .
O4 C41 1.270(5) .
O5 C61 1.258(4) .
O6 C61 1.245(4) .
O7 C81 1.267(4) .
O8 C81 1.263(4) .
O9 C101 1.259(4) .
O10 C101 1.247(4) .
O11 C121 1.244(4) .
O12 C121 1.267(5) .
C1 C2 1.453(5) .
C2 H2A 0.9800 .
C2 H2B 0.9800 .
C2 H2C 0.9800 .
C3 C4 1.449(6) .
C4 H4A 0.9800 .
C4 H4B 0.9800 .
C4 H4C 0.9800 .
C5 C6 1.445(6) .
C6 H6A 0.9800 .
C6 H6B 0.9800 .
C6 H6C 0.9800 .
C7 C8 1.450(6) .
C8 H8A 0.9800 .
C8 H8B 0.9800 .
C8 H8C 0.9800 .
C21 C22 1.492(5) .
C22 C23 1.385(6) .
C22 C27 1.410(5) .
C23 C24 1.379(6) .
C23 H23A 0.9500 .
C24 C25 1.381(6) .
C24 H24A 0.9500 .
C25 C26 1.378(6) .
C25 H25A 0.9500 .
C26 C27 1.396(6) .
C26 H26A 0.9500 .
C27 C28 1.494(6) .
C28 C33 1.386(6) .
C28 C29 1.402(6) .
C29 C30 1.387(6) .
C29 H29A 0.9500 .
C30 C31 1.368(6) .
C30 H30A 0.9500 .
C31 C32 1.384(6) .
C31 H31A 0.9500 .
C32 C33 1.374(6) .
C32 H32A 0.9500 .
C33 H33A 0.9500 .
C41 C42 1.512(5) .
C42 C43 1.384(5) .
C42 C47 1.406(5) .
C43 C44 1.379(6) .
C43 H43A 0.9500 .
C44 C45 1.376(6) .
C44 H44A 0.9500 .
C45 C46 1.388(6) .
C45 H45A 0.9500 .
C46 C47 1.401(5) .
C46 H46A 0.9500 .
C47 C48 1.486(5) .
C48 C49 1.388(5) .
C48 C53 1.396(5) .
C49 C50 1.382(6) .
C49 H49A 0.9500 .
C50 C51 1.375(6) .
C50 H50A 0.9500 .
C51 C52 1.384(6) .
C51 H51A 0.9500 .
C52 C53 1.372(6) .
C52 H52A 0.9500 .
C53 H53A 0.9500 .
C61 C62 1.525(5) .
C62 C63 1.395(5) .
C62 C67 1.405(5) .
C63 C64 1.381(6) .
C63 H63A 0.9500 .
C64 C65 1.376(6) .
C64 H64A 0.9500 .
C65 C66 1.387(6) .
C65 H65A 0.9500 .
C66 C67 1.391(5) .
C66 H66A 0.9500 .
C67 C68 1.489(5) .
C68 C73 1.381(6) .
C68 C69 1.394(5) .
C69 C70 1.387(5) .
C69 H69A 0.9500 .
C70 C71 1.382(6) .
C70 H70A 0.9500 .
C71 C72 1.392(6) .
C71 H71A 0.9500 .
C72 C73 1.390(6) .
C72 H72A 0.9500 .
C73 H73A 0.9500 .
C81 C82 1.503(5) .
C82 C83 1.385(6) .
C82 C87 1.399(5) .
C83 C84 1.394(6) .
C83 H83A 0.9500 .
C84 C85 1.389(6) .
C84 H84A 0.9500 .
C85 C86 1.379(6) .
C85 H85A 0.9500 .
C86 C87 1.399(6) .
C86 H86A 0.9500 .
C87 C88 1.493(6) .
C88 C89 1.387(6) .
C88 C93 1.393(6) .
C89 C90 1.390(6) .
C89 H89A 0.9500 .
C90 C91 1.378(6) .
C90 H90A 0.9500 .
C91 C92 1.387(6) .
C91 H91A 0.9500 .
C92 C93 1.390(6) .
C92 H92A 0.9500 .
C93 H93A 0.9500 .
C101 C102 1.513(5) .
C102 C103 1.386(5) .
C102 C107 1.411(6) .
C103 C104 1.391(6) .
C103 H10A 0.9500 .
C104 C105 1.384(6) .
C104 H10B 0.9500 .
C105 C106 1.375(6) .
C105 H10C 0.9500 .
C106 C107 1.392(6) .
C106 H10D 0.9500 .
C107 C108 1.495(6) .
C108 C109 1.384(6) .
C108 C113 1.396(5) .
C109 C110 1.388(6) .
C109 H10E 0.9500 .
C110 C111 1.388(6) .
C110 H11A 0.9500 .
C111 C112 1.381(6) .
C111 H11B 0.9500 .
C112 C113 1.386(6) .
C112 H11C 0.9500 .
C113 H11D 0.9500 .
C121 C122 1.506(5) .
C122 C123 1.388(5) .
C122 C127 1.406(5) .
C123 C124 1.381(6) .
C123 H12A 0.9500 .
C124 C125 1.381(6) .
C124 H12B 0.9500 .
C125 C126 1.383(5) .
C125 H12C 0.9500 .
C126 C127 1.392(5) .
C126 H12D 0.9500 .
C127 C128 1.484(5) .
C128 C129 1.395(5) .
C128 C133 1.396(5) .
C129 C130 1.384(6) .
C129 H12E 0.9500 .
C130 C131 1.386(6) .
C130 H13A 0.9500 .
C131 C132 1.369(6) .
C131 H13B 0.9500 .
C132 C133 1.387(6) .
C132 H13C 0.9500 .
C133 H13D 0.9500 .
C1S Cl1 1.761(5) .
C1S Cl2 1.776(5) .
C1S H1SA 0.9900 .
C1S H1SB 0.9900 .
